data_2237574
loop_
_publ_author_name
'Gainsford, Graeme J.'
'Ashraf, Mohamed'
'Kay, Andrew J.'

_publ_section_title
;
 Bis(2-carboxy-<i>N</i>-{[1-(2-hydroxyethyl)-3,3-dimethylindolin-2-ylidene]methylimino}anilinium)
 sulfate monohydrate
;
_journal_coeditor_code WM2718
_journal_issue 3
_journal_name_full 'Acta Crystallographica Section E'
_journal_page_first o343
_journal_page_last o344
_journal_paper_doi 10.1107/S1600536813003188
_journal_volume 69
_journal_year 2013
_chemical_formula_iupac '2C20 H22 N3 O3 +, S O4 2-, H2 O'
_chemical_formula_moiety '2(C20 H22 N3 O3 +), (O4 S 2-), H2 O'
_chemical_formula_sum 'C40 H46 N6 O11 S'
_chemical_formula_weight 816.88
_chemical_name_systematic
'Bis(2-carboxy-<i>N</i>-{[1-(2-hydroxyethyl)-3,3-dimethylindolin-2-ylidene]methylimino}anilinium) sulfate monohydrate'
_space_group_IT_number 2
_symmetry_cell_setting triclinic
_symmetry_space_group_name_Hall '-P 1'
_symmetry_space_group_name_H-M 'P -1'
_atom_sites_solution_hydrogens difmap
_atom_sites_solution_primary direct
_atom_sites_solution_secondary difmap
_audit_creation_method SHELXL-97
_cell_angle_alpha 71.6810(10)
_cell_angle_beta 87.688(2)
_cell_angle_gamma 82.627(7)
_cell_formula_units_Z 4
_cell_length_a 12.2530(9)
_cell_length_b 14.6114(3)
_cell_length_c 23.2442(4)
_cell_measurement_reflns_used 11451
_cell_measurement_temperature 153(2)
_cell_measurement_theta_max 71.9
_cell_measurement_theta_min 6.7
_cell_volume 3917.9(3)
_computing_cell_refinement
;
<i>FSProcess</i> in PROCESS-AUTO (Rigaku, 1998)
;
_computing_data_collection 'CrystalClear (Rigaku, 2005)'
_computing_data_reduction
;
<i>FSProcess</i> in PROCESS-AUTO (Rigaku, 1998)
;
_computing_molecular_graphics
;
WinGX (Farrugia, 2012) and <i>Mercury</i> (Macrae <i>et al.</i>,
2008)
;
_computing_publication_material
;
SHELXL97 (Sheldrick, 2008) and PLATON (Spek, 2009)
;
_computing_structure_refinement 'SHELXL97 (Sheldrick, 2008)'
_computing_structure_solution 'SHELXS97 (Sheldrick, 2008)'
_diffrn_ambient_temperature 153(2)
_diffrn_detector_area_resol_mean 10
_diffrn_measured_fraction_theta_full 0.744
_diffrn_measured_fraction_theta_max 0.939
_diffrn_measurement_device_type
;
Rigaku Spider
;
_diffrn_measurement_method \w-scans
_diffrn_radiation_monochromator
;
Rigaku VariMax-HF Confocal Optical System
;
_diffrn_radiation_source
;
 Rigaku MM007 rotating anode
;
_diffrn_radiation_type CuK\a
_diffrn_radiation_wavelength 1.54178
_diffrn_reflns_av_R_equivalents 0.0441
_diffrn_reflns_limit_h_max 13
_diffrn_reflns_limit_h_min -13
_diffrn_reflns_limit_k_max 12
_diffrn_reflns_limit_k_min -16
_diffrn_reflns_limit_l_max 16
_diffrn_reflns_limit_l_min -25
_diffrn_reflns_number 24005
_diffrn_reflns_theta_full 67.679
_diffrn_reflns_theta_max 58.928
_diffrn_reflns_theta_min 6.701
_diffrn_standards_number 0
_exptl_absorpt_coefficient_mu 1.325
_exptl_absorpt_correction_T_max 1.0
_exptl_absorpt_correction_T_min 0.66
_exptl_absorpt_correction_type multi-scan
_exptl_absorpt_process_details
;
(<i>ABSCOR</i>; Higashi, 1995)
;
_exptl_crystal_colour orange
_exptl_crystal_density_diffrn 1.388
_exptl_crystal_density_method 'not measured'
_exptl_crystal_description needle
_exptl_crystal_F_000 1724
_exptl_crystal_size_max 0.68
_exptl_crystal_size_mid 0.40
_exptl_crystal_size_min 0.24
_refine_diff_density_max 0.515
_refine_diff_density_min -0.526
_refine_ls_extinction_coef 0.00137(15)
_refine_ls_extinction_expression Fc^*^=kFc[1+0.001xFc^2^\l^3^/sin(2\q)]^-1/4^
_refine_ls_extinction_method 'SHELXL97 (Sheldrick, 2008)'
_refine_ls_goodness_of_fit_ref 1.095
_refine_ls_hydrogen_treatment mixed
_refine_ls_matrix_type full
_refine_ls_number_parameters 1069
_refine_ls_number_reflns 10558
_refine_ls_number_restraints 2
_refine_ls_restrained_S_all 1.095
_refine_ls_R_factor_all 0.0589
_refine_ls_R_factor_gt 0.0531
_refine_ls_shift/su_max 0.000
_refine_ls_shift/su_mean 0.000
_refine_ls_structure_factor_coef Fsqd
_refine_ls_weighting_details 'calc w=1/[\s^2^(Fo^2^)+(0.0892P)^2^+0.4584P] where P=(Fo^2^+2Fc^2^)/3'
_refine_ls_weighting_scheme calc
_refine_ls_wR_factor_gt 0.1355
_refine_ls_wR_factor_ref 0.1521
_reflns_number_gt 9283
_reflns_number_total 10558
_reflns_threshold_expression I>2\s(I)
_cod_data_source_file wm2718.cif
_cod_data_source_block I
_cod_original_formula_sum 'C40 H46 N6 O11 S1'
_cod_database_code 2237574
_cod_database_fobs_code 2237574

loop_
_symmetry_equiv_pos_as_xyz
'x, y, z'
'-x, -y, -z'

loop_
_atom_site_type_symbol
_atom_site_label
_atom_site_fract_x
_atom_site_fract_y
_atom_site_fract_z
_atom_site_U_iso_or_equiv
_atom_site_adp_type
_atom_site_calc_flag
_atom_site_occupancy
_atom_site_disorder_assembly
_atom_site_disorder_group
O O1 0.2394(2) 0.4953(2) 0.00067(15) 0.0425(8) Uani d 1 . .
O O2 0.2862(3) 0.3439(2) -0.00003(18) 0.0550(10) Uani d 1 . .
H H2O 0.2244 0.3538 -0.0167 0.082 Uiso calc 1 . .
O O3 0.2575(3) 1.0269(3) -0.06476(17) 0.0570(9) Uani d 1 . .
H H3O 0.2137 1.0733 -0.0601 0.086 Uiso calc 1 . .
N N1 0.3661(3) 0.5659(3) 0.06213(19) 0.0381(10) Uani d 1 . .
H H1N 0.321(4) 0.573(4) 0.043(2) 0.046 Uiso d 1 . .
N N2 0.3953(3) 0.6389(3) 0.07792(17) 0.0357(9) Uani d 1 . .
N N3 0.2953(3) 0.8848(3) 0.06109(16) 0.0349(9) Uani d 1 . .
C C1 0.3040(4) 0.4204(4) 0.0130(2) 0.0380(11) Uani d 1 . .
C C2 0.4078(3) 0.4070(3) 0.0485(2) 0.0349(10) Uani d 1 . .
C C3 0.4809(4) 0.3241(3) 0.0577(2) 0.0405(11) Uani d 1 . .
H H3 0.4641 0.2765 0.0405 0.049 Uiso calc 1 . .
C C4 0.5765(4) 0.3060(4) 0.0902(2) 0.0480(13) Uani d 1 . .
H H4 0.6241 0.2470 0.0966 0.058 Uiso calc 1 . .
C C5 0.6008(4) 0.3790(4) 0.1137(2) 0.0483(13) Uani d 1 . .
H H5 0.6672 0.3698 0.1356 0.058 Uiso calc 1 . .
C C6 0.5311(4) 0.4627(4) 0.1057(2) 0.0452(12) Uani d 1 . .
H H6 0.5481 0.5101 0.1229 0.054 Uiso calc 1 . .
C C7 0.4349(3) 0.4786(3) 0.0721(2) 0.0355(11) Uani d 1 . .
C C8 0.3284(4) 0.7187(3) 0.0620(2) 0.0367(11) Uani d 1 . .
H H8 0.2621 0.7230 0.0410 0.044 Uiso calc 1 . .
C C9 0.3571(4) 0.8002(3) 0.0770(2) 0.0367(11) Uani d 1 . .
C C10 0.4570(4) 0.8038(3) 0.1123(2) 0.0353(10) Uani d 1 . .
C C11 0.4386(4) 0.9097(3) 0.1117(2) 0.0395(11) Uani d 1 . .
C C12 0.5016(4) 0.9617(3) 0.1349(2) 0.0446(12) Uani d 1 . .
H H12 0.5693 0.9326 0.1549 0.053 Uiso calc 1 . .
C C13 0.4631(4) 1.0566(4) 0.1279(3) 0.0521(14) Uani d 1 . .
H H13 0.5034 1.0926 0.1454 0.063 Uiso calc 1 . .
C C14 0.3677(4) 1.1021(4) 0.0962(2) 0.0483(13) Uani d 1 . .
H H14 0.3453 1.1689 0.0912 0.058 Uiso calc 1 . .
C C15 0.3037(4) 1.0507(3) 0.0714(2) 0.0421(11) Uani d 1 . .
H H15 0.2374 1.0801 0.0499 0.050 Uiso calc 1 . .
C C16 0.3435(4) 0.9549(3) 0.0803(2) 0.0364(11) Uani d 1 . .
C C17 0.5652(4) 0.7833(4) 0.0802(3) 0.0527(14) Uani d 1 . .
H H17A 0.5623 0.8254 0.0380 0.079 Uiso calc 1 . .
H H17B 0.5755 0.7151 0.0813 0.079 Uiso calc 1 . .
H H17C 0.6268 0.7962 0.1009 0.079 Uiso calc 1 . .
C C18 0.4534(4) 0.7345(3) 0.1778(2) 0.0433(12) Uani d 1 . .
H H18A 0.4595 0.6673 0.1772 0.065 Uiso calc 1 . .
H H18B 0.3836 0.7501 0.1968 0.065 Uiso calc 1 . .
H H18C 0.5147 0.7421 0.2010 0.065 Uiso calc 1 . .
C C19 0.1909(4) 0.9098(4) 0.0259(2) 0.0441(12) Uani d 1 . .
H H19A 0.1454 0.9636 0.0362 0.053 Uiso calc 1 . .
H H19B 0.1493 0.8529 0.0380 0.053 Uiso calc 1 . .
C C20 0.2093(4) 0.9395(4) -0.0415(2) 0.0503(13) Uani d 1 . .
H H20A 0.2575 0.8868 -0.0514 0.060 Uiso calc 1 . .
H H20B 0.1378 0.9473 -0.0619 0.060 Uiso calc 1 . .
O O101 0.2709(3) 0.5022(2) 0.49747(19) 0.0560(10) Uani d 1 . .
O O102 0.2103(3) 0.6547(2) 0.49437(19) 0.0532(9) Uani d 1 . .
H H102 0.2728 0.6648 0.4794 0.080 Uiso calc 1 . .
N N101 0.1521(3) 0.3627(3) 0.55596(19) 0.0436(10) Uani d 1 . .
H H11N 0.222(4) 0.380(3) 0.538(2) 0.052 Uiso d 1 . .
N N102 0.1256(3) 0.2723(3) 0.56968(19) 0.0423(10) Uani d 1 . .
N N103 0.2293(3) 0.0462(2) 0.54970(17) 0.0341(9) Uani d 1 . .
C C101 0.2017(4) 0.5614(4) 0.5104(2) 0.0486(13) Uani d 1 . .
C C102 0.1027(4) 0.5326(3) 0.5464(2) 0.0394(11) Uani d 1 . .
C C103 0.0256(4) 0.6039(4) 0.5589(2) 0.0467(13) Uani d 1 . .
H H103 0.0384 0.6700 0.5436 0.056 Uiso calc 1 . .
C C104 -0.0675(4) 0.5810(4) 0.5924(2) 0.0453(12) Uani d 1 . .
H H104 -0.1196 0.6308 0.5989 0.054 Uiso calc 1 . .
C C105 -0.0849(4) 0.4839(4) 0.6169(2) 0.0516(13) Uani d 1 . .
H H105 -0.1476 0.4676 0.6416 0.062 Uiso calc 1 . .
C C106 -0.0125(4) 0.4118(4) 0.6056(2) 0.0463(13) Uani d 1 . .
H H106 -0.0260 0.3461 0.6225 0.056 Uiso calc 1 . .
C C107 0.0807(4) 0.4335(4) 0.5697(2) 0.0427(12) Uani d 1 . .
C C108 0.1946(4) 0.2094(3) 0.5532(2) 0.0446(12) Uani d 1 . .
H H108 0.2614 0.2270 0.5331 0.054 Uiso calc 1 . .
C C109 0.1666(4) 0.1144(3) 0.5662(2) 0.0353(10) Uani d 1 . .
C C110 0.0659(3) 0.0743(3) 0.6005(2) 0.0343(10) Uani d 1 . .
C C111 0.0845(4) -0.0269(3) 0.5995(2) 0.0371(11) Uani d 1 . .
C C112 0.0219(4) -0.1025(4) 0.6212(2) 0.0464(13) Uani d 1 . .
H H112 -0.0458 -0.0938 0.6414 0.056 Uiso calc 1 . .
C C113 0.0593(4) -0.1928(3) 0.6132(2) 0.0475(13) Uani d 1 . .
H H113 0.0169 -0.2454 0.6286 0.057 Uiso calc 1 . .
C C114 0.1566(4) -0.2060(4) 0.5833(2) 0.0459(12) Uani d 1 . .
H H114 0.1804 -0.2675 0.5784 0.055 Uiso calc 1 . .
C C115 0.2206(4) -0.1303(4) 0.5603(2) 0.0463(12) Uani d 1 . .
H H115 0.2877 -0.1389 0.5396 0.056 Uiso calc 1 . .
C C116 0.1818(3) -0.0412(3) 0.5689(2) 0.0354(10) Uani d 1 . .
C C117 0.0632(4) 0.0801(4) 0.6656(2) 0.0486(13) Uani d 1 . .
H H11A -0.0007 0.0513 0.6870 0.073 Uiso calc 1 . .
H H11B 0.0579 0.1482 0.6642 0.073 Uiso calc 1 . .
H H11C 0.1307 0.0444 0.6869 0.073 Uiso calc 1 . .
C C118 -0.0400(4) 0.1281(3) 0.5662(3) 0.0485(13) Uani d 1 . .
H H11D -0.0331 0.1302 0.5237 0.073 Uiso calc 1 . .
H H11E -0.0517 0.1945 0.5685 0.073 Uiso calc 1 . .
H H11F -0.1027 0.0940 0.5846 0.073 Uiso calc 1 . .
C C119 0.3262(4) 0.0599(4) 0.5101(2) 0.0444(12) Uani d 1 . .
H H11G 0.3783 -0.0006 0.5218 0.053 Uiso calc 1 A 1
H H11H 0.3636 0.1124 0.5160 0.053 Uiso calc 1 A 1
O O201 0.0154(3) -0.0296(3) 0.12762(16) 0.0549(9) Uani d 1 . .
O O202 0.0235(3) -0.1928(2) 0.15901(16) 0.0527(9) Uani d 1 . .
H H202 0.0056 -0.1860 0.1232 0.079 Uiso calc 1 . .
O O203 -0.0898(3) 0.3446(3) 0.15518(17) 0.0623(10) Uani d 1 . .
H H23O -0.1143 0.3162 0.1330 0.093 Uiso calc 1 . .
N N201 0.1403(3) 0.0481(3) 0.18402(19) 0.0429(10) Uani d 1 . .
H H21N 0.100(4) 0.051(4) 0.152(2) 0.052 Uiso d 1 . .
N N202 0.1727(3) 0.1232(3) 0.19590(19) 0.0431(10) Uani d 1 . .
N N203 0.1385(3) 0.3820(3) 0.14242(18) 0.0403(9) Uani d 1 . .
C C201 0.0471(4) -0.1083(4) 0.1628(2) 0.0416(12) Uani d 1 . .
C C202 0.1215(4) -0.1230(3) 0.2154(2) 0.0370(11) Uani d 1 . .
C C203 0.1466(4) -0.2138(4) 0.2579(2) 0.0464(12) Uani d 1 . .
H H203 0.1145 -0.2671 0.2535 0.056 Uiso calc 1 . .
C C204 0.2158(4) -0.2302(4) 0.3060(2) 0.0511(13) Uani d 1 . .
H H204 0.2305 -0.2932 0.3345 0.061 Uiso calc 1 . .
C C205 0.2640(4) -0.1524(4) 0.3124(3) 0.0545(14) Uani d 1 . .
H H205 0.3133 -0.1626 0.3449 0.065 Uiso calc 1 . .
C C206 0.2403(4) -0.0616(4) 0.2718(2) 0.0503(13) Uani d 1 . .
H H206 0.2728 -0.0089 0.2768 0.060 Uiso calc 1 . .
C C207 0.1689(4) -0.0452(3) 0.2232(2) 0.0395(11) Uani d 1 . .
C C208 0.1423(4) 0.2094(4) 0.1587(2) 0.0456(12) Uani d 1 . .
H H208 0.1014 0.2179 0.1232 0.055 Uiso calc 1 . .
C C209 0.1724(4) 0.2905(4) 0.1732(2) 0.0396(11) Uani d 1 . .
C C210 0.2454(4) 0.2845(3) 0.2258(2) 0.0380(11) Uani d 1 . .
C C211 0.2434(4) 0.3926(4) 0.2180(2) 0.0448(12) Uani d 1 . .
C C212 0.2887(5) 0.4385(4) 0.2527(2) 0.0525(14) Uani d 1 . .
H H212 0.3337 0.4026 0.2867 0.063 Uiso calc 1 . .
C C213 0.2670(5) 0.5395(4) 0.2368(3) 0.0587(15) Uani d 1 . .
H H213 0.2991 0.5726 0.2598 0.070 Uiso calc 1 . .
C C214 0.2002(5) 0.5921(4) 0.1886(3) 0.0579(15) Uani d 1 . .
H H214 0.1855 0.6606 0.1794 0.069 Uiso calc 1 . .
C C215 0.1532(4) 0.5456(4) 0.1527(3) 0.0534(13) Uani d 1 . .
H H215 0.1082 0.5810 0.1186 0.064 Uiso calc 1 . .
C C216 0.1763(4) 0.4451(3) 0.1697(2) 0.0387(11) Uani d 1 . .
C C217 0.3617(4) 0.2374(4) 0.2206(3) 0.0498(13) Uani d 1 . .
H H21A 0.4055 0.2367 0.2551 0.075 Uiso calc 1 . .
H H21B 0.3951 0.2745 0.1828 0.075 Uiso calc 1 . .
H H21C 0.3596 0.1707 0.2204 0.075 Uiso calc 1 . .
C C218 0.1926(5) 0.2353(4) 0.2870(2) 0.0563(15) Uani d 1 . .
H H21D 0.1161 0.2646 0.2875 0.084 Uiso calc 1 . .
H H21E 0.2337 0.2441 0.3198 0.084 Uiso calc 1 . .
H H21F 0.1942 0.1658 0.2927 0.084 Uiso calc 1 . .
C C219 0.0597(4) 0.4180(4) 0.0927(2) 0.0484(13) Uani d 1 . .
H H21G 0.0618 0.3708 0.0700 0.058 Uiso calc 1 . .
H H21H 0.0786 0.4804 0.0645 0.058 Uiso calc 1 . .
C C220 -0.0559(4) 0.4327(4) 0.1189(2) 0.0582(15) Uani d 1 . .
H H22A -0.0560 0.4772 0.1434 0.070 Uiso calc 1 . .
H H22B -0.1088 0.4635 0.0853 0.070 Uiso calc 1 . .
O O301 0.5326(3) 0.0855(2) 0.37373(16) 0.0484(9) Uani d 1 . .
O O302 0.5300(4) -0.0437(2) 0.34318(18) 0.0624(10) Uani d 1 . .
H H302 0.4828 -0.0580 0.3708 0.094 Uiso calc 1 . .
N N301 0.6508(3) 0.2239(3) 0.31096(19) 0.0410(9) Uani d 1 . .
H H31N 0.596(4) 0.207(3) 0.342(2) 0.049 Uiso d 1 . .
N N302 0.6845(3) 0.3113(3) 0.29572(18) 0.0408(9) Uani d 1 . .
N N303 0.6494(3) 0.5197(3) 0.34567(17) 0.0380(9) Uani d 1 . .
C C301 0.5578(4) 0.0421(3) 0.3380(2) 0.0409(11) Uani d 1 . .
C C302 0.6339(4) 0.0764(3) 0.2857(2) 0.0378(11) Uani d 1 . .
C C303 0.6614(4) 0.0227(3) 0.2459(2) 0.0446(12) Uani d 1 . .
H H303 0.6264 -0.0338 0.2511 0.054 Uiso calc 1 . .
C C304 0.7359(5) 0.0471(4) 0.1999(2) 0.0533(14) Uani d 1 . .
H H304 0.7516 0.0095 0.1732 0.064 Uiso calc 1 . .
C C305 0.7887(4) 0.1296(4) 0.1935(2) 0.0523(13) Uani d 1 . .
H H305 0.8435 0.1463 0.1632 0.063 Uiso calc 1 . .
C C306 0.7623(4) 0.1868(4) 0.2305(2) 0.0467(12) Uani d 1 . .
H H306 0.7985 0.2425 0.2255 0.056 Uiso calc 1 . .
C C307 0.6819(4) 0.1626(3) 0.2753(2) 0.0405(11) Uani d 1 . .
C C308 0.6496(4) 0.3640(3) 0.3307(2) 0.0382(11) Uani d 1 . .
H H308 0.6034 0.3406 0.3645 0.046 Uiso calc 1 . .
C C309 0.6842(4) 0.4577(3) 0.3155(2) 0.0393(11) Uani d 1 . .
C C310 0.7633(4) 0.5041(3) 0.2650(2) 0.0370(11) Uani d 1 . .
C C311 0.7620(4) 0.6022(3) 0.2728(2) 0.0382(11) Uani d 1 . .
C C312 0.8157(4) 0.6804(3) 0.2401(3) 0.0520(14) Uani d 1 . .
H H312 0.8630 0.6767 0.2073 0.062 Uiso calc 1 . .
C C313 0.7977(5) 0.7655(4) 0.2571(3) 0.0589(15) Uani d 1 . .
H H313 0.8337 0.8201 0.2356 0.071 Uiso calc 1 . .
C C314 0.7280(4) 0.7707(4) 0.3049(3) 0.0518(13) Uani d 1 . .
H H314 0.7176 0.8288 0.3155 0.062 Uiso calc 1 . .
C C315 0.6736(4) 0.6939(3) 0.3371(2) 0.0463(13) Uani d 1 . .
H H315 0.6248 0.6982 0.3692 0.056 Uiso calc 1 . .
C C316 0.6931(4) 0.6100(3) 0.3205(2) 0.0408(11) Uani d 1 . .
C C317 0.8780(4) 0.4465(4) 0.2744(2) 0.0452(12) Uani d 1 . .
H H31A 0.9022 0.4348 0.3161 0.068 Uiso calc 1 . .
H H31B 0.9297 0.4835 0.2460 0.068 Uiso calc 1 . .
H H31C 0.8755 0.3842 0.2672 0.068 Uiso calc 1 . .
C C318 0.7170(4) 0.5133(4) 0.2029(2) 0.0448(12) Uani d 1 . .
H H31D 0.7202 0.4486 0.1983 0.067 Uiso calc 1 . .
H H31E 0.7609 0.5535 0.1709 0.067 Uiso calc 1 . .
H H31F 0.6405 0.5436 0.1998 0.067 Uiso calc 1 . .
S S1 0.06408(9) 0.24937(9) -0.03304(6) 0.0409(3) Uani d 1 . .
O O11 -0.0552(3) 0.2821(2) -0.04153(16) 0.0511(9) Uani d 1 . .
O O12 0.0915(3) 0.2003(3) 0.03033(15) 0.0565(9) Uani d 1 . .
O O13 0.0984(3) 0.1842(2) -0.06986(16) 0.0544(9) Uani d 1 . .
O O14 0.1239(3) 0.3376(2) -0.05672(17) 0.0568(10) Uani d 1 . .
S S2 0.54556(9) 0.23700(8) 0.53390(5) 0.0383(3) Uani d 1 . .
O O21 0.6139(3) 0.2948(2) 0.55787(15) 0.0459(8) Uani d 1 . .
O O22 0.5804(3) 0.1314(2) 0.56443(16) 0.0493(8) Uani d 1 . .
O O23 0.5641(3) 0.2580(3) 0.46818(15) 0.0506(9) Uani d 1 . .
O O24 0.4308(2) 0.2617(3) 0.54699(16) 0.0550(9) Uani d 1 . .
O O701 0.8376(3) 0.2999(3) 0.05839(18) 0.0680(11) Uani d 1 . .
O O13A 0.2507(6) 0.0149(5) 0.4261(4) 0.0556(13) Uiso d 0.476(5) B 1
H H13A 0.1859 0.0365 0.4143 0.083 Uiso calc 0.476(5) B 1
C C12A 0.297(2) 0.0848(19) 0.4455(14) 0.0506(18) Uiso d 0.476(5) B 1
H H12A 0.2444 0.1449 0.4351 0.076 Uiso calc 0.476(5) B 1
H H12B 0.3645 0.1005 0.4214 0.076 Uiso calc 0.476(5) B 1
C C39 0.5651(4) 0.5077(4) 0.3938(2) 0.0515(13) Uani d 1 C 1
H H39A 0.5796 0.5433 0.4220 0.077 Uiso calc 1 C 1
H H39B 0.5648 0.4382 0.4171 0.077 Uiso calc 1 C 1
C C32A 0.4486(11) 0.5519(10) 0.3593(6) 0.0733(14) Uiso d 0.616(6) C 1
H H32A 0.4388 0.6231 0.3513 0.110 Uiso calc 0.616(6) C 1
H H32B 0.4523 0.5399 0.3196 0.110 Uiso calc 0.616(6) C 1
O O32A 0.3578(6) 0.5154(5) 0.3896(3) 0.0733(14) Uiso d 0.616(6) C 1
H H3AO 0.3457 0.5353 0.4198 0.110 Uiso calc 0.616(6) C 1
O O80A 0.3757(7) 0.3100(7) 0.4002(4) 0.0739(17) Uiso d 0.634(13) D 1
O O80B 0.3461(12) 0.3430(11) 0.4156(6) 0.0739(17) Uiso d 0.366(13) D 2
O O13B 0.2195(5) 0.1859(5) 0.4300(3) 0.0556(13) Uiso d 0.524(5) B 2
H H13B 0.2591 0.2311 0.4225 0.0739(17) Uiso calc 0.524(5) B 2
C C12B 0.2868(19) 0.0965(17) 0.4437(12) 0.0506(18) Uiso d 0.524(5) B 2
H H12C 0.3516 0.1035 0.4165 0.076 Uiso calc 0.524(5) B 2
H H12D 0.2453 0.0476 0.4360 0.076 Uiso calc 0.524(5) B 2
O O32B 0.4336(10) 0.6167(9) 0.3458(5) 0.0733(14) Uiso d 0.384(6) C 2
H H3BO 0.4092 0.6486 0.3690 0.110 Uiso calc 0.384(6) C 2
C C32B 0.4624(18) 0.5261(15) 0.3778(9) 0.0733(14) Uiso d 0.384(6) C 2
H H32C 0.4158 0.5106 0.4149 0.110 Uiso d 0.384(6) C 2
H H32D 0.4468 0.4835 0.3543 0.110 Uiso d 0.384(6) C 2

loop_
_atom_site_aniso_label
_atom_site_aniso_U_11
_atom_site_aniso_U_22
_atom_site_aniso_U_33
_atom_site_aniso_U_12
_atom_site_aniso_U_13
_atom_site_aniso_U_23
O1 0.0406(17) 0.0372(19) 0.054(2) -0.0068(16) -0.0109(15) -0.0182(16)
O2 0.0453(19) 0.045(2) 0.088(3) -0.0001(16) -0.0196(19) -0.040(2)
O3 0.065(2) 0.046(2) 0.058(2) -0.0045(18) 0.0084(19) -0.0147(19)
N1 0.036(2) 0.041(2) 0.043(3) -0.0037(19) -0.0079(18) -0.020(2)
N2 0.044(2) 0.027(2) 0.045(2) -0.0061(18) -0.0011(18) -0.0223(18)
N3 0.0340(19) 0.038(2) 0.036(2) -0.0026(17) -0.0020(16) -0.0168(18)
C1 0.035(2) 0.038(3) 0.048(3) -0.009(2) 0.001(2) -0.021(2)
C2 0.036(2) 0.032(2) 0.038(3) -0.006(2) 0.001(2) -0.012(2)
C3 0.043(3) 0.034(3) 0.050(3) -0.012(2) 0.002(2) -0.018(2)
C4 0.044(3) 0.044(3) 0.056(3) 0.000(2) -0.006(2) -0.018(3)
C5 0.037(3) 0.058(3) 0.058(3) -0.009(2) -0.008(2) -0.028(3)
C6 0.048(3) 0.040(3) 0.055(3) 0.002(2) -0.014(2) -0.025(3)
C7 0.037(2) 0.029(3) 0.042(3) -0.005(2) 0.000(2) -0.014(2)
C8 0.040(2) 0.032(3) 0.044(3) -0.003(2) -0.005(2) -0.020(2)
C9 0.040(2) 0.032(3) 0.037(3) -0.004(2) 0.003(2) -0.010(2)
C10 0.042(2) 0.027(2) 0.041(3) -0.009(2) -0.001(2) -0.015(2)
C11 0.044(3) 0.040(3) 0.042(3) -0.014(2) 0.002(2) -0.021(2)
C12 0.046(3) 0.039(3) 0.060(3) -0.004(2) 0.000(2) -0.032(3)
C13 0.051(3) 0.052(3) 0.068(4) -0.019(3) 0.011(3) -0.035(3)
C14 0.054(3) 0.036(3) 0.060(4) -0.008(2) 0.015(3) -0.022(3)
C15 0.045(3) 0.034(3) 0.045(3) -0.002(2) 0.002(2) -0.011(2)
C16 0.043(3) 0.023(2) 0.048(3) -0.011(2) 0.007(2) -0.015(2)
C17 0.037(3) 0.061(3) 0.070(4) -0.009(2) 0.003(3) -0.033(3)
C18 0.053(3) 0.034(3) 0.046(3) -0.007(2) -0.004(2) -0.016(2)
C19 0.035(2) 0.046(3) 0.052(3) -0.003(2) -0.007(2) -0.015(2)
C20 0.050(3) 0.045(3) 0.052(3) 0.006(2) -0.014(2) -0.012(3)
O101 0.0378(18) 0.039(2) 0.084(3) -0.0081(16) 0.0055(19) -0.0087(19)
O102 0.049(2) 0.0308(19) 0.083(3) -0.0166(15) 0.0041(19) -0.0187(18)
N101 0.040(2) 0.034(2) 0.054(3) -0.0032(19) 0.001(2) -0.012(2)
N102 0.039(2) 0.032(2) 0.052(3) -0.0088(18) -0.0055(19) -0.0050(19)
N103 0.0327(19) 0.024(2) 0.050(2) -0.0058(16) 0.0011(17) -0.0157(18)
C101 0.031(3) 0.058(4) 0.051(3) -0.007(3) -0.010(2) -0.008(3)
C102 0.037(2) 0.041(3) 0.041(3) -0.013(2) -0.008(2) -0.011(2)
C103 0.042(3) 0.051(3) 0.048(3) -0.005(2) -0.015(2) -0.015(3)
C104 0.042(3) 0.041(3) 0.058(3) -0.011(2) -0.004(2) -0.019(3)
C105 0.044(3) 0.055(4) 0.056(3) -0.010(3) 0.002(2) -0.016(3)
C106 0.050(3) 0.039(3) 0.058(3) -0.021(2) 0.001(2) -0.019(3)
C107 0.038(3) 0.045(3) 0.042(3) -0.009(2) -0.008(2) -0.007(2)
C108 0.035(2) 0.044(3) 0.054(3) -0.005(2) -0.001(2) -0.013(2)
C109 0.041(2) 0.026(2) 0.039(3) -0.011(2) -0.007(2) -0.007(2)
C110 0.037(2) 0.019(2) 0.050(3) -0.0015(19) -0.002(2) -0.015(2)
C111 0.040(2) 0.030(3) 0.038(3) -0.002(2) -0.004(2) -0.006(2)
C112 0.042(3) 0.047(3) 0.052(3) -0.017(2) 0.008(2) -0.014(3)
C113 0.055(3) 0.031(3) 0.057(3) -0.006(2) -0.004(3) -0.014(2)
C114 0.049(3) 0.037(3) 0.053(3) -0.010(2) -0.009(3) -0.014(2)
C115 0.038(3) 0.061(3) 0.041(3) 0.010(2) -0.007(2) -0.023(3)
C116 0.035(2) 0.029(3) 0.042(3) 0.0041(19) -0.003(2) -0.014(2)
C117 0.045(3) 0.055(3) 0.051(3) -0.016(2) 0.006(2) -0.022(3)
C118 0.039(3) 0.040(3) 0.065(4) -0.003(2) -0.007(2) -0.014(3)
C119 0.037(3) 0.042(3) 0.055(3) -0.005(2) 0.002(2) -0.017(3)
O201 0.064(2) 0.048(2) 0.050(2) -0.0064(18) -0.0194(18) -0.0101(19)
O202 0.068(2) 0.051(2) 0.046(2) -0.0135(18) -0.0121(18) -0.0212(18)
O203 0.060(2) 0.066(3) 0.059(2) -0.023(2) 0.0091(19) -0.012(2)
N201 0.049(2) 0.039(2) 0.047(3) -0.0161(19) -0.006(2) -0.017(2)
N202 0.043(2) 0.044(3) 0.048(3) -0.0132(19) -0.0006(19) -0.019(2)
N203 0.041(2) 0.035(2) 0.045(2) -0.0029(18) 0.0012(19) -0.0134(19)
C201 0.046(3) 0.050(3) 0.039(3) -0.016(2) 0.004(2) -0.025(3)
C202 0.045(3) 0.034(3) 0.038(3) -0.014(2) 0.011(2) -0.018(2)
C203 0.050(3) 0.048(3) 0.046(3) -0.010(2) 0.010(2) -0.021(3)
C204 0.058(3) 0.052(3) 0.046(3) -0.013(3) -0.002(3) -0.017(3)
C205 0.056(3) 0.060(4) 0.048(3) -0.008(3) -0.008(3) -0.015(3)
C206 0.053(3) 0.050(3) 0.057(3) -0.015(3) -0.005(3) -0.026(3)
C207 0.042(3) 0.039(3) 0.040(3) -0.010(2) 0.005(2) -0.016(2)
C208 0.040(3) 0.056(3) 0.043(3) -0.006(2) -0.001(2) -0.019(3)
C209 0.035(2) 0.047(3) 0.043(3) -0.007(2) 0.006(2) -0.023(2)
C210 0.054(3) 0.022(2) 0.042(3) -0.008(2) 0.003(2) -0.015(2)
C211 0.048(3) 0.045(3) 0.039(3) -0.010(2) 0.008(2) -0.008(2)
C212 0.070(3) 0.039(3) 0.052(3) -0.002(3) -0.009(3) -0.019(3)
C213 0.075(4) 0.048(3) 0.063(4) -0.014(3) 0.012(3) -0.030(3)
C214 0.075(4) 0.033(3) 0.058(4) 0.002(3) 0.013(3) -0.009(3)
C215 0.050(3) 0.052(3) 0.052(3) -0.005(3) 0.006(3) -0.008(3)
C216 0.049(3) 0.020(2) 0.048(3) 0.000(2) 0.008(2) -0.014(2)
C217 0.047(3) 0.047(3) 0.060(3) -0.003(2) -0.014(3) -0.023(3)
C218 0.086(4) 0.037(3) 0.046(3) -0.014(3) 0.008(3) -0.011(3)
C219 0.050(3) 0.046(3) 0.045(3) -0.008(2) 0.003(2) -0.008(2)
C220 0.046(3) 0.068(4) 0.047(3) -0.009(3) -0.006(3) 0.003(3)
O301 0.058(2) 0.0355(19) 0.058(2) -0.0206(16) 0.0082(17) -0.0188(18)
O302 0.100(3) 0.037(2) 0.059(3) -0.034(2) 0.013(2) -0.0200(18)
N301 0.045(2) 0.040(2) 0.045(2) -0.0125(18) 0.0037(19) -0.020(2)
N302 0.045(2) 0.037(2) 0.042(2) -0.0101(18) -0.0037(18) -0.012(2)
N303 0.040(2) 0.044(2) 0.036(2) -0.0138(18) 0.0023(17) -0.0167(19)
C301 0.053(3) 0.026(2) 0.044(3) -0.014(2) -0.010(2) -0.007(2)
C302 0.044(3) 0.028(3) 0.039(3) -0.005(2) -0.009(2) -0.008(2)
C303 0.065(3) 0.028(3) 0.047(3) -0.010(2) -0.012(3) -0.018(2)
C304 0.075(4) 0.048(3) 0.037(3) -0.012(3) -0.004(3) -0.011(2)
C305 0.064(3) 0.052(3) 0.043(3) -0.015(3) 0.005(3) -0.016(3)
C306 0.051(3) 0.046(3) 0.043(3) -0.011(2) 0.005(2) -0.012(3)
C307 0.048(3) 0.041(3) 0.034(3) -0.011(2) -0.006(2) -0.011(2)
C308 0.041(2) 0.039(3) 0.035(3) -0.011(2) 0.004(2) -0.012(2)
C309 0.043(3) 0.042(3) 0.039(3) -0.008(2) -0.006(2) -0.019(2)
C310 0.037(2) 0.043(3) 0.037(3) -0.011(2) 0.004(2) -0.018(2)
C311 0.046(3) 0.026(2) 0.048(3) -0.005(2) -0.001(2) -0.019(2)
C312 0.066(3) 0.034(3) 0.055(3) -0.012(2) 0.010(3) -0.011(3)
C313 0.078(4) 0.035(3) 0.067(4) -0.016(3) -0.003(3) -0.018(3)
C314 0.070(3) 0.037(3) 0.057(3) -0.007(3) -0.009(3) -0.027(3)
C315 0.056(3) 0.041(3) 0.050(3) 0.001(2) -0.005(2) -0.028(3)
C316 0.045(3) 0.041(3) 0.040(3) -0.009(2) 0.001(2) -0.017(2)
C317 0.041(3) 0.056(3) 0.040(3) -0.010(2) -0.001(2) -0.016(2)
C318 0.049(3) 0.051(3) 0.038(3) -0.016(2) -0.006(2) -0.014(2)
S1 0.0396(6) 0.0418(7) 0.0452(8) -0.0059(5) -0.0093(5) -0.0176(6)
O11 0.0412(18) 0.048(2) 0.065(2) 0.0019(16) -0.0161(17) -0.0206(19)
O12 0.058(2) 0.066(2) 0.041(2) 0.0004(18) -0.0133(17) -0.0116(19)
O13 0.063(2) 0.051(2) 0.063(2) 0.0035(17) -0.0159(18) -0.0389(19)
O14 0.059(2) 0.037(2) 0.078(3) -0.0220(17) -0.0202(19) -0.0146(19)
S2 0.0358(6) 0.0413(7) 0.0395(7) -0.0087(5) 0.0016(5) -0.0138(6)
O21 0.0521(19) 0.0420(19) 0.055(2) -0.0208(15) 0.0017(16) -0.0253(17)
O22 0.064(2) 0.0286(18) 0.052(2) -0.0103(16) 0.0005(17) -0.0065(16)
O23 0.0484(19) 0.062(2) 0.0366(19) 0.0041(17) 0.0005(16) -0.0132(17)
O24 0.0329(17) 0.076(3) 0.060(2) -0.0076(17) 0.0079(16) -0.027(2)
O701 0.060(2) 0.076(3) 0.071(3) -0.010(2) 0.002(2) -0.027(2)
C39 0.049(3) 0.062(4) 0.045(3) -0.012(3) 0.015(2) -0.020(3)

loop_
_atom_type_symbol
_atom_type_description
_atom_type_scat_dispersion_real
_atom_type_scat_dispersion_imag
_atom_type_scat_source
C C 0.0181 0.0091 'International Tables Vol C Tables 4.2.6.8 and 6.1.1.4'
H H 0.0000 0.0000 'International Tables Vol C Tables 4.2.6.8 and 6.1.1.4'
N N 0.0311 0.0180 'International Tables Vol C Tables 4.2.6.8 and 6.1.1.4'
O O 0.0492 0.0322 'International Tables Vol C Tables 4.2.6.8 and 6.1.1.4'

loop_
_geom_angle_atom_site_label_1
_geom_angle_atom_site_label_2
_geom_angle_atom_site_label_3
_geom_angle
C1 O2 H2O 109.5
C20 O3 H3O 109.5
N2 N1 C7 121.7(4)
N2 N1 H1N 121(5)
C7 N1 H1N 116(4)
C8 N2 N1 115.9(4)
C9 N3 C16 111.1(4)
C9 N3 C19 126.6(4)
C16 N3 C19 122.3(4)
O1 C1 O2 123.3(4)
O1 C1 C2 122.9(4)
O2 C1 C2 113.7(4)
C3 C2 C7 117.8(4)
C3 C2 C1 120.4(4)
C7 C2 C1 121.7(4)
C2 C3 C4 123.8(4)
C2 C3 H3 118.1
C4 C3 H3 118.1
C3 C4 C5 116.9(5)
C3 C4 H4 121.6
C5 C4 H4 121.6
C6 C5 C4 121.5(4)
C6 C5 H5 119.2
C4 C5 H5 119.2
C5 C6 C7 119.9(4)
C5 C6 H6 120.1
C7 C6 H6 120.1
N1 C7 C6 119.6(4)
N1 C7 C2 120.4(4)
C6 C7 C2 120.0(4)
N2 C8 C9 118.1(4)
N2 C8 H8 120.9
C9 C8 H8 120.9
N3 C9 C8 122.0(4)
N3 C9 C10 110.7(4)
C8 C9 C10 127.3(4)
C9 C10 C11 100.6(4)
C9 C10 C17 112.1(4)
C11 C10 C17 110.9(4)
C9 C10 C18 110.4(4)
C11 C10 C18 110.4(4)
C17 C10 C18 111.9(4)
C16 C11 C12 120.0(4)
C16 C11 C10 109.2(4)
C12 C11 C10 130.8(4)
C13 C12 C11 117.6(5)
C13 C12 H12 121.2
C11 C12 H12 121.2
C12 C13 C14 122.4(5)
C12 C13 H13 118.8
C14 C13 H13 118.8
C13 C14 C15 120.7(5)
C13 C14 H14 119.7
C15 C14 H14 119.7
C16 C15 C14 115.5(5)
C16 C15 H15 122.3
C14 C15 H15 122.3
C15 C16 C11 123.8(4)
C15 C16 N3 127.8(4)
C11 C16 N3 108.4(4)
C10 C17 H17A 109.5
C10 C17 H17B 109.5
H17A C17 H17B 109.5
C10 C17 H17C 109.5
H17A C17 H17C 109.5
H17B C17 H17C 109.5
C10 C18 H18A 109.5
C10 C18 H18B 109.5
H18A C18 H18B 109.5
C10 C18 H18C 109.5
H18A C18 H18C 109.5
H18B C18 H18C 109.5
N3 C19 C20 112.9(4)
N3 C19 H19A 109.0
C20 C19 H19A 109.0
N3 C19 H19B 109.0
C20 C19 H19B 109.0
H19A C19 H19B 107.8
O3 C20 C19 113.8(4)
O3 C20 H20A 108.8
C19 C20 H20A 108.8
O3 C20 H20B 108.8
C19 C20 H20B 108.8
H20A C20 H20B 107.7
C101 O102 H102 109.5
N102 N101 C107 120.0(4)
N102 N101 H11N 122(3)
C107 N101 H11N 118(3)
C108 N102 N101 117.1(4)
C109 N103 C116 110.1(3)
C109 N103 C119 126.4(4)
C116 N103 C119 123.0(4)
O101 C101 O102 123.2(5)
O101 C101 C102 122.4(5)
O102 C101 C102 114.5(5)
C103 C102 C107 117.7(4)
C103 C102 C101 119.7(4)
C107 C102 C101 122.6(5)
C104 C103 C102 122.1(5)
C104 C103 H103 119.0
C102 C103 H103 119.0
C103 C104 C105 119.4(5)
C103 C104 H104 120.3
C105 C104 H104 120.3
C106 C105 C104 120.7(5)
C106 C105 H105 119.6
C104 C105 H105 119.6
C105 C106 C107 121.1(5)
C105 C106 H106 119.5
C107 C106 H106 119.5
N101 C107 C106 122.0(4)
N101 C107 C102 119.0(4)
C106 C107 C102 119.0(5)
N102 C108 C109 117.7(4)
N102 C108 H108 121.1
C109 C108 H108 121.1
N103 C109 C108 122.4(4)
N103 C109 C110 110.5(3)
C108 C109 C110 127.1(4)
C111 C110 C109 100.9(3)
C111 C110 C118 110.9(4)
C109 C110 C118 110.5(4)
C111 C110 C117 112.0(4)
C109 C110 C117 111.4(4)
C118 C110 C117 110.8(4)
C112 C111 C116 119.1(4)
C112 C111 C110 131.3(4)
C116 C111 C110 109.7(4)
C111 C112 C113 119.3(5)
C111 C112 H112 120.4
C113 C112 H112 120.4
C114 C113 C112 120.9(5)
C114 C113 H113 119.6
C112 C113 H113 119.6
C113 C114 C115 120.9(5)
C113 C114 H114 119.5
C115 C114 H114 119.5
C114 C115 C116 117.2(4)
C114 C115 H115 121.4
C116 C115 H115 121.4
C111 C116 C115 122.7(4)
C111 C116 N103 108.7(4)
C115 C116 N103 128.6(4)
C110 C117 H11A 109.5
C110 C117 H11B 109.5
H11A C117 H11B 109.5
C110 C117 H11C 109.5
H11A C117 H11C 109.5
H11B C117 H11C 109.5
C110 C118 H11D 109.5
C110 C118 H11E 109.5
H11D C118 H11E 109.5
C110 C118 H11F 109.5
H11D C118 H11F 109.5
H11E C118 H11F 109.5
N103 C119 C12A 112.2(11)
N103 C119 C12B 108.4(10)
N103 C119 H11G 109.2
C12A C119 H11G 109.2
N103 C119 H11H 109.2
C12A C119 H11H 109.2
H11G C119 H11H 107.9
C201 O202 H202 109.5
C220 O203 H23O 109.5
N202 N201 C207 119.7(4)
N202 N201 H21N 125(3)
C207 N201 H21N 115(3)
C208 N202 N201 117.7(4)
C209 N203 C216 110.6(4)
C209 N203 C219 127.8(4)
C216 N203 C219 121.0(4)
O201 C201 O202 124.9(4)
O201 C201 C202 123.7(4)
O202 C201 C202 111.4(4)
C203 C202 C207 117.6(4)
C203 C202 C201 121.4(4)
C207 C202 C201 121.0(4)
C204 C203 C202 122.9(5)
C204 C203 H203 118.5
C202 C203 H203 118.5
C203 C204 C205 118.7(5)
C203 C204 H204 120.6
C205 C204 H204 120.6
C206 C205 C204 120.1(5)
C206 C205 H205 119.9
C204 C205 H205 119.9
C205 C206 C207 120.9(5)
C205 C206 H206 119.5
C207 C206 H206 119.5
N201 C207 C206 120.8(4)
N201 C207 C202 119.4(4)
C206 C207 C202 119.7(5)
N202 C208 C209 117.7(4)
N202 C208 H208 121.2
C209 C208 H208 121.2
N203 C209 C208 123.9(4)
N203 C209 C210 110.9(4)
C208 C209 C210 125.2(4)
C209 C210 C217 112.9(4)
C209 C210 C211 100.0(4)
C217 C210 C211 111.2(4)
C209 C210 C218 111.4(4)
C217 C210 C218 111.9(4)
C211 C210 C218 108.7(4)
C212 C211 C216 120.5(5)
C212 C211 C210 130.7(5)
C216 C211 C210 108.6(4)
C211 C212 C213 118.2(5)
C211 C212 H212 120.9
C213 C212 H212 120.9
C214 C213 C212 121.4(5)
C214 C213 H213 119.3
C212 C213 H213 119.3
C213 C214 C215 120.8(5)
C213 C214 H214 119.6
C215 C214 H214 119.6
C216 C215 C214 116.4(5)
C216 C215 H215 121.8
C214 C215 H215 121.8
C211 C216 C215 122.7(5)
C211 C216 N203 109.7(4)
C215 C216 N203 127.6(5)
C210 C217 H21A 109.5
C210 C217 H21B 109.5
H21A C217 H21B 109.5
C210 C217 H21C 109.5
H21A C217 H21C 109.5
H21B C217 H21C 109.5
C210 C218 H21D 109.5
C210 C218 H21E 109.5
H21D C218 H21E 109.5
C210 C218 H21F 109.5
H21D C218 H21F 109.5
H21E C218 H21F 109.5
N203 C219 C220 108.7(4)
N203 C219 H21G 109.9
C220 C219 H21G 109.9
N203 C219 H21H 109.9
C220 C219 H21H 109.9
H21G C219 H21H 108.3
O203 C220 C219 111.8(5)
O203 C220 H22A 109.3
C219 C220 H22A 109.3
O203 C220 H22B 109.3
C219 C220 H22B 109.3
H22A C220 H22B 107.9
C301 O302 H302 109.5
N302 N301 C307 119.8(4)
N302 N301 H31N 120(3)
C307 N301 H31N 120(3)
C308 N302 N301 115.5(4)
C309 N303 C316 111.5(4)
C309 N303 C39 127.2(4)
C316 N303 C39 120.9(4)
O301 C301 O302 124.1(4)
O301 C301 C302 123.3(4)
O302 C301 C302 112.4(4)
C303 C302 C307 117.4(4)
C303 C302 C301 120.9(4)
C307 C302 C301 121.7(4)
C304 C303 C302 123.4(4)
C304 C303 H303 118.3
C302 C303 H303 118.3
C303 C304 C305 117.8(5)
C303 C304 H304 121.1
C305 C304 H304 121.1
C306 C305 C304 121.1(5)
C306 C305 H305 119.4
C304 C305 H305 119.4
C305 C306 C307 119.8(5)
C305 C306 H306 120.1
C307 C306 H306 120.1
C306 C307 C302 120.2(4)
C306 C307 N301 119.7(4)
C302 C307 N301 120.1(4)
N302 C308 C309 116.7(4)
N302 C308 H308 121.6
C309 C308 H308 121.6
N303 C309 C308 122.1(4)
N303 C309 C310 109.5(4)
C308 C309 C310 128.3(4)
C311 C310 C317 112.3(4)
C311 C310 C309 101.1(4)
C317 C310 C309 111.3(4)
C311 C310 C318 110.6(4)
C317 C310 C318 110.9(4)
C309 C310 C318 110.3(4)
C312 C311 C316 119.7(4)
C312 C311 C310 130.1(4)
C316 C311 C310 110.2(4)
C311 C312 C313 117.8(5)
C311 C312 H312 121.1
C313 C312 H312 121.1
C314 C313 C312 120.8(5)
C314 C313 H313 119.6
C312 C313 H313 119.6
C315 C314 C313 121.8(5)
C315 C314 H314 119.1
C313 C314 H314 119.1
C314 C315 C316 116.9(5)
C314 C315 H315 121.5
C316 C315 H315 121.5
C315 C316 C311 123.0(4)
C315 C316 N303 129.4(4)
C311 C316 N303 107.7(4)
C310 C317 H31A 109.5
C310 C317 H31B 109.5
H31A C317 H31B 109.5
C310 C317 H31C 109.5
H31A C317 H31C 109.5
H31B C317 H31C 109.5
C310 C318 H31D 109.5
C310 C318 H31E 109.5
H31D C318 H31E 109.5
C310 C318 H31F 109.5
H31D C318 H31F 109.5
H31E C318 H31F 109.5
O12 S1 O11 111.7(2)
O12 S1 O13 110.4(2)
O11 S1 O13 109.16(19)
O12 S1 O14 109.9(2)
O11 S1 O14 107.74(19)
O13 S1 O14 107.9(2)
O24 S2 O23 111.2(2)
O24 S2 O21 108.6(2)
O23 S2 O21 109.7(2)
O24 S2 O22 110.1(2)
O23 S2 O22 108.5(2)
O21 S2 O22 108.7(2)
C12A O13A H13A 109.5
O13A C12A C119 118.4(19)
O13A C12A H12A 107.7
C119 C12A H12A 107.7
O13A C12A H12B 107.7
C119 C12A H12B 107.7
H12A C12A H12B 107.1
N303 C39 C32A 105.8(6)
N303 C39 H39A 110.6
C32A C39 H39A 110.6
N303 C39 H39B 110.6
C32A C39 H39B 110.6
H39A C39 H39B 108.7
O32A C32A C39 115.6(8)
O32A C32A H32A 108.4
C39 C32A H32A 108.4
O32A C32A H32B 108.4
C39 C32A H32B 108.4
H32A C32A H32B 107.4
C32A O32A H3AO 109.5
C12B O13B H13B 109.5
O13B C12B C119 112.3(17)
O13B C12B H12C 109.2
C119 C12B H12C 109.2
O13B C12B H12D 109.2
C119 C12B H12D 109.2
H12C C12B H12D 107.9
C32B O32B H3BO 109.5
O32B C32B H32C 108.3(19)
O32B C32B H32D 109.2(17)
H32C C32B H32D 107(2)

loop_
_geom_bond_atom_site_label_1
_geom_bond_atom_site_label_2
_geom_bond_distance
O1 C1 1.227(5)
O2 C1 1.292(5)
O2 H2O 0.8400
O3 C20 1.417(6)
O3 H3O 0.8400
N1 N2 1.325(5)
N1 C7 1.395(6)
N1 H1N 0.70(5)
N2 C8 1.295(5)
N3 C9 1.317(5)
N3 C16 1.435(5)
N3 C19 1.488(5)
C1 C2 1.501(6)
C2 C3 1.374(6)
C2 C7 1.404(6)
C3 C4 1.372(6)
C3 H3 0.9500
C4 C5 1.409(7)
C4 H4 0.9500
C5 C6 1.364(7)
C5 H5 0.9500
C6 C7 1.393(6)
C6 H6 0.9500
C8 C9 1.427(6)
C8 H8 0.9500
C9 C10 1.516(6)
C10 C11 1.530(6)
C10 C17 1.537(7)
C10 C18 1.545(6)
C11 C16 1.376(6)
C11 C12 1.381(6)
C12 C13 1.366(7)
C12 H12 0.9500
C13 C14 1.383(7)
C13 H13 0.9500
C14 C15 1.405(7)
C14 H14 0.9500
C15 C16 1.375(6)
C15 H15 0.9500
C17 H17A 0.9800
C17 H17B 0.9800
C17 H17C 0.9800
C18 H18A 0.9800
C18 H18B 0.9800
C18 H18C 0.9800
C19 C20 1.504(7)
C19 H19A 0.9900
C19 H19B 0.9900
C20 H20A 0.9900
C20 H20B 0.9900
O101 C101 1.230(6)
O102 C101 1.312(6)
O102 H102 0.8400
N101 N102 1.336(5)
N101 C107 1.374(6)
N101 H11N 0.97(5)
N102 C108 1.305(6)
N103 C109 1.322(5)
N103 C116 1.407(5)
N103 C119 1.467(6)
C101 C102 1.475(7)
C102 C103 1.406(7)
C102 C107 1.435(6)
C103 C104 1.373(7)
C103 H103 0.9500
C104 C105 1.393(7)
C104 H104 0.9500
C105 C106 1.371(7)
C105 H105 0.9500
C106 C107 1.398(7)
C106 H106 0.9500
C108 C109 1.410(6)
C108 H108 0.9500
C109 C110 1.521(6)
C110 C111 1.474(6)
C110 C118 1.539(6)
C110 C117 1.539(6)
C111 C112 1.379(6)
C111 C116 1.391(6)
C112 C113 1.405(7)
C112 H112 0.9500
C113 C114 1.379(7)
C113 H113 0.9500
C114 C115 1.392(7)
C114 H114 0.9500
C115 C116 1.399(6)
C115 H115 0.9500
C117 H11A 0.9800
C117 H11B 0.9800
C117 H11C 0.9800
C118 H11D 0.9800
C118 H11E 0.9800
C118 H11F 0.9800
C119 C12A 1.48(3)
C119 C12B 1.54(3)
C119 H11G 0.9900
C119 H11H 0.9900
O201 C201 1.209(6)
O202 C201 1.333(6)
O202 H202 0.8400
O203 C220 1.403(6)
O203 H23O 0.8400
N201 N202 1.324(5)
N201 C207 1.390(6)
N201 H21N 0.90(5)
N202 C208 1.301(6)
N203 C209 1.324(6)
N203 C216 1.403(6)
N203 C219 1.457(6)
C201 C202 1.500(7)
C202 C203 1.389(7)
C202 C207 1.403(6)
C203 C204 1.372(7)
C203 H203 0.9500
C204 C205 1.395(7)
C204 H204 0.9500
C205 C206 1.368(7)
C205 H205 0.9500
C206 C207 1.399(7)
C206 H206 0.9500
C208 C209 1.422(6)
C208 H208 0.9500
C209 C210 1.519(6)
C210 C217 1.518(7)
C210 C211 1.530(6)
C210 C218 1.537(7)
C211 C212 1.372(7)
C211 C216 1.376(7)
C212 C213 1.396(7)
C212 H212 0.9500
C213 C214 1.373(8)
C213 H213 0.9500
C214 C215 1.410(8)
C214 H214 0.9500
C215 C216 1.389(7)
C215 H215 0.9500
C217 H21A 0.9800
C217 H21B 0.9800
C217 H21C 0.9800
C218 H21D 0.9800
C218 H21E 0.9800
C218 H21F 0.9800
C219 C220 1.535(7)
C219 H21G 0.9900
C219 H21H 0.9900
C220 H22A 0.9900
C220 H22B 0.9900
O301 C301 1.204(5)
O302 C301 1.309(5)
O302 H302 0.8400
N301 N302 1.330(5)
N301 C307 1.410(6)
N301 H31N 0.96(5)
N302 C308 1.310(6)
N303 C309 1.332(6)
N303 C316 1.428(6)
N303 C39 1.476(6)
C301 C302 1.497(7)
C302 C303 1.396(6)
C302 C307 1.405(6)
C303 C304 1.368(7)
C303 H303 0.9500
C304 C305 1.405(7)
C304 H304 0.9500
C305 C306 1.378(7)
C305 H305 0.9500
C306 C307 1.399(7)
C306 H306 0.9500
C308 C309 1.418(6)
C308 H308 0.9500
C309 C310 1.534(6)
C310 C311 1.497(6)
C310 C317 1.528(6)
C310 C318 1.533(6)
C311 C312 1.387(7)
C311 C316 1.392(7)
C312 C313 1.408(7)
C312 H312 0.9500
C313 C314 1.388(8)
C313 H313 0.9500
C314 C315 1.374(7)
C314 H314 0.9500
C315 C316 1.387(6)
C315 H315 0.9500
C317 H31A 0.9800
C317 H31B 0.9800
C317 H31C 0.9800
C318 H31D 0.9800
C318 H31E 0.9800
C318 H31F 0.9800
S1 O12 1.453(4)
S1 O11 1.479(3)
S1 O13 1.482(3)
S1 O14 1.505(3)
S2 O24 1.450(3)
S2 O23 1.475(3)
S2 O21 1.496(3)
S2 O22 1.494(3)
O13A C12A 1.42(3)
O13A H13A 0.8400
C12A H12A 0.9900
C12A H12B 0.9900
C39 C32A 1.621(13)
C39 H39A 0.9900
C39 H39B 0.9900
C32A O32A 1.367(15)
C32A H32A 0.9900
C32A H32B 0.9900
O32A H3AO 0.8400
O13B C12B 1.40(2)
O13B H13B 0.8400
C12B H12C 0.9900
C12B H12D 0.9900
O32B C32B 1.31(2)
O32B H3BO 0.8400
C32B H32C 1.00(2)
C32B H32D 0.99(2)

loop_
_geom_hbond_atom_site_label_D
_geom_hbond_atom_site_label_H
_geom_hbond_atom_site_label_A
_geom_hbond_site_symmetry_A
_geom_hbond_distance_DH
_geom_hbond_distance_HA
_geom_hbond_distance_DA
_geom_hbond_angle_DHA
_geom_hbond_publ_flag
O32A H3A0 O101 . 0.84 1.94 2.644(8) 140 y
O2 H2O O14 . 0.84 1.66 2.457(5) 158 y
N1 H1N O1 . 0.70(5) 2.08(5) 2.652(5) 139(6) y
O3 H3O O13 1_565 0.84 1.97 2.792(5) 165 y
N101 H11N O101 . 0.97(5) 1.90(5) 2.642(6) 132(4) y
N201 H21N O201 . 0.90(5) 1.89(6) 2.626(6) 138(5) y
O203 H23O O701 1_455 0.84 1.95 2.741(6) 157 y
N301 H31N O301 . 0.96(5) 1.95(5) 2.654(5) 129(4) y
O102 H102 O21 2_666 0.84 1.68 2.509(5) 169 y
O202 H202 O13 2_555 0.84 1.81 2.565(5) 149 y
O302 H302 O22 2_656 0.84 1.77 2.562(6) 157 y
C8 H8 O11 2_565 0.95 2.55 3.402(6) 150 y
C12B H12C O301 . 0.99 2.41 3.37(2) 164 y
C15 H15 O12 1_565 0.95 2.29 3.143(6) 149 y
C19 H19B O11 2_565 0.99 2.39 3.357(7) 166 y
C20 H20B O201 2_565 0.99 2.41 3.343(6) 157 y
C218 H21E O13B . 0.98 2.44 3.193(8) 133 n
C219 H21H O1 . 0.99 2.41 3.072(6) 124 n
C220 H22B O1 2_565 0.99 2.48 3.456(6) 168 y
C39 H39A O101 2_666 0.99 2.55 3.248(6) 128 n
C39 H39B O23 . 0.99 2.53 3.514(7) 175 y
C108 H108 O24 . 0.95 2.26 3.073(6) 143 y
C114 H114 O102 1_545 0.95 2.54 3.323(7) 139 y
C115 H115 O23 2_656 0.95 2.39 3.202(7) 143 y
C205 H205 O21 2_656 0.95 2.57 3.359(7) 141 y
C208 H208 O12 . 0.95 2.26 3.119(5) 150 y
C212 H212 O80A . 0.95 2.60 3.486(10) 156 y
C215 H215 O11 2_565 0.95 2.27 3.137(7) 152 y
C306 H306 O203 1_655 0.95 2.36 3.154(7) 140 y
C308 H308 O23 . 0.95 2.39 3.278(6) 155 y
C315 H315 O24 2_666 0.95 2.26 3.150(6) 156 y

loop_
_geom_torsion_atom_site_label_1
_geom_torsion_atom_site_label_2
_geom_torsion_atom_site_label_3
_geom_torsion_atom_site_label_4
_geom_torsion
C7 N1 N2 C8 174.7(4)
O1 C1 C2 C3 -175.7(5)
O2 C1 C2 C3 8.1(6)
O1 C1 C2 C7 2.9(7)
O2 C1 C2 C7 -173.3(4)
C7 C2 C3 C4 2.2(7)
C1 C2 C3 C4 -179.1(4)
C2 C3 C4 C5 -1.8(8)
C3 C4 C5 C6 1.5(8)
C4 C5 C6 C7 -1.9(8)
N2 N1 C7 C6 7.5(7)
N2 N1 C7 C2 -172.3(4)
C5 C6 C7 N1 -177.5(5)
C5 C6 C7 C2 2.3(7)
C3 C2 C7 N1 177.4(4)
C1 C2 C7 N1 -1.2(7)
C3 C2 C7 C6 -2.4(7)
C1 C2 C7 C6 178.9(4)
N1 N2 C8 C9 -178.9(4)
C16 N3 C9 C8 -178.6(4)
C19 N3 C9 C8 -0.8(7)
C16 N3 C9 C10 1.9(5)
C19 N3 C9 C10 179.7(4)
N2 C8 C9 N3 178.1(4)
N2 C8 C9 C10 -2.4(7)
N3 C9 C10 C11 -0.9(5)
C8 C9 C10 C11 179.6(4)
N3 C9 C10 C17 -118.7(4)
C8 C9 C10 C17 61.8(6)
N3 C9 C10 C18 115.8(4)
C8 C9 C10 C18 -63.7(6)
C9 C10 C11 C16 -0.5(5)
C17 C10 C11 C16 118.3(4)
C18 C10 C11 C16 -117.2(4)
C9 C10 C11 C12 -178.1(5)
C17 C10 C11 C12 -59.4(7)
C18 C10 C11 C12 65.2(7)
C16 C11 C12 C13 3.1(7)
C10 C11 C12 C13 -179.4(5)
C11 C12 C13 C14 -3.3(8)
C12 C13 C14 C15 2.2(8)
C13 C14 C15 C16 -0.8(7)
C14 C15 C16 C11 0.7(7)
C14 C15 C16 N3 179.0(4)
C12 C11 C16 C15 -1.9(7)
C10 C11 C16 C15 -179.8(4)
C12 C11 C16 N3 179.5(4)
C10 C11 C16 N3 1.5(5)
C9 N3 C16 C15 179.3(5)
C19 N3 C16 C15 1.3(7)
C9 N3 C16 C11 -2.2(5)
C19 N3 C16 C11 179.9(4)
C9 N3 C19 C20 -84.7(6)
C16 N3 C19 C20 92.9(5)
N3 C19 C20 O3 -65.3(5)
C107 N101 N102 C108 177.1(4)
O101 C101 C102 C103 -179.0(5)
O102 C101 C102 C103 2.0(7)
O101 C101 C102 C107 1.1(8)
O102 C101 C102 C107 -178.0(4)
C107 C102 C103 C104 0.4(7)
C101 C102 C103 C104 -179.5(4)
C102 C103 C104 C105 2.4(7)
C103 C104 C105 C106 -2.7(8)
C104 C105 C106 C107 0.3(8)
N102 N101 C107 C106 9.5(7)
N102 N101 C107 C102 -170.5(4)
C105 C106 C107 N101 -177.5(5)
C105 C106 C107 C102 2.5(7)
C103 C102 C107 N101 177.2(4)
C101 C102 C107 N101 -2.9(7)
C103 C102 C107 C106 -2.8(7)
C101 C102 C107 C106 177.2(4)
N101 N102 C108 C109 -178.7(4)
C116 N103 C109 C108 179.7(4)
C119 N103 C109 C108 -8.2(7)
C116 N103 C109 C110 0.4(5)
C119 N103 C109 C110 172.6(4)
N102 C108 C109 N103 177.8(4)
N102 C108 C109 C110 -3.1(7)
N103 C109 C110 C111 -0.2(5)
C108 C109 C110 C111 -179.4(4)
N103 C109 C110 C118 -117.7(4)
C108 C109 C110 C118 63.1(6)
N103 C109 C110 C117 118.8(4)
C108 C109 C110 C117 -60.4(6)
C109 C110 C111 C112 -177.8(5)
C118 C110 C111 C112 -60.7(7)
C117 C110 C111 C112 63.6(6)
C109 C110 C111 C116 0.0(5)
C118 C110 C111 C116 117.1(4)
C117 C110 C111 C116 -118.6(4)
C116 C111 C112 C113 1.5(7)
C110 C111 C112 C113 179.1(5)
C111 C112 C113 C114 -0.8(8)
C112 C113 C114 C115 0.0(8)
C113 C114 C115 C116 0.1(7)
C112 C111 C116 C115 -1.5(7)
C110 C111 C116 C115 -179.6(4)
C112 C111 C116 N103 178.4(4)
C110 C111 C116 N103 0.3(5)
C114 C115 C116 C111 0.7(7)
C114 C115 C116 N103 -179.1(4)
C109 N103 C116 C111 -0.4(5)
C119 N103 C116 C111 -172.9(4)
C109 N103 C116 C115 179.4(5)
C119 N103 C116 C115 7.0(7)
C109 N103 C119 C12A -88.8(12)
C116 N103 C119 C12A 82.4(12)
C109 N103 C119 C12B -82.7(11)
C116 N103 C119 C12B 88.5(11)
C207 N201 N202 C208 -178.7(4)
O201 C201 C202 C203 173.4(5)
O202 C201 C202 C203 -8.3(6)
O201 C201 C202 C207 -7.0(7)
O202 C201 C202 C207 171.2(4)
C207 C202 C203 C204 -0.7(7)
C201 C202 C203 C204 178.9(5)
C202 C203 C204 C205 -0.6(8)
C203 C204 C205 C206 1.4(8)
C204 C205 C206 C207 -0.8(8)
N202 N201 C207 C206 -6.1(7)
N202 N201 C207 C202 170.8(4)
C205 C206 C207 N201 176.4(5)
C205 C206 C207 C202 -0.6(8)
C203 C202 C207 N201 -175.7(4)
C201 C202 C207 N201 4.7(7)
C203 C202 C207 C206 1.3(7)
C201 C202 C207 C206 -178.3(4)
N201 N202 C208 C209 176.8(4)
C216 N203 C209 C208 176.3(4)
C219 N203 C209 C208 5.3(7)
C216 N203 C209 C210 -2.8(5)
C219 N203 C209 C210 -173.8(4)
N202 C208 C209 N203 -173.6(4)
N202 C208 C209 C210 5.4(7)
N203 C209 C210 C217 -117.6(4)
C208 C209 C210 C217 63.3(6)
N203 C209 C210 C211 0.7(5)
C208 C209 C210 C211 -178.4(4)
N203 C209 C210 C218 115.5(4)
C208 C209 C210 C218 -63.6(6)
C209 C210 C211 C212 176.3(5)
C217 C210 C211 C212 -64.2(7)
C218 C210 C211 C212 59.5(7)
C209 C210 C211 C216 1.7(5)
C217 C210 C211 C216 121.2(4)
C218 C210 C211 C216 -115.2(5)
C216 C211 C212 C213 -1.5(8)
C210 C211 C212 C213 -175.6(5)
C211 C212 C213 C214 1.4(8)
C212 C213 C214 C215 -1.4(8)
C213 C214 C215 C216 1.4(8)
C212 C211 C216 C215 1.7(7)
C210 C211 C216 C215 176.9(4)
C212 C211 C216 N203 -178.7(4)
C210 C211 C216 N203 -3.4(5)
C214 C215 C216 C211 -1.6(7)
C214 C215 C216 N203 178.8(4)
C209 N203 C216 C211 4.0(5)
C219 N203 C216 C211 175.7(4)
C209 N203 C216 C215 -176.4(5)
C219 N203 C216 C215 -4.7(7)
C209 N203 C219 C220 90.9(6)
C216 N203 C219 C220 -79.3(5)
N203 C219 C220 O203 -64.6(6)
C307 N301 N302 C308 178.5(4)
O301 C301 C302 C303 179.3(5)
O302 C301 C302 C303 4.8(6)
O301 C301 C302 C307 0.4(7)
O302 C301 C302 C307 -174.0(4)
C307 C302 C303 C304 3.4(7)
C301 C302 C303 C304 -175.5(5)
C302 C303 C304 C305 1.3(8)
C303 C304 C305 C306 -3.1(8)
C304 C305 C306 C307 0.2(8)
C305 C306 C307 C302 4.6(7)
C305 C306 C307 N301 -176.7(5)
C303 C302 C307 C306 -6.3(7)
C301 C302 C307 C306 172.6(4)
C303 C302 C307 N301 175.0(4)
C301 C302 C307 N301 -6.1(7)
N302 N301 C307 C306 10.7(6)
N302 N301 C307 C302 -170.6(4)
N301 N302 C308 C309 -180.0(4)
C316 N303 C309 C308 -178.1(4)
C39 N303 C309 C308 -6.1(7)
C316 N303 C309 C310 2.0(5)
C39 N303 C309 C310 174.0(4)
N302 C308 C309 N303 176.3(4)
N302 C308 C309 C310 -3.8(7)
N303 C309 C310 C311 -1.4(5)
C308 C309 C310 C311 178.8(4)
N303 C309 C310 C317 118.1(4)
C308 C309 C310 C317 -61.8(6)
N303 C309 C310 C318 -118.4(4)
C308 C309 C310 C318 61.7(6)
C317 C310 C311 C312 62.6(7)
C309 C310 C311 C312 -178.7(5)
C318 C310 C311 C312 -61.9(6)
C317 C310 C311 C316 -118.4(4)
C309 C310 C311 C316 0.3(5)
C318 C310 C311 C316 117.1(4)
C316 C311 C312 C313 0.0(8)
C310 C311 C312 C313 179.0(5)
C311 C312 C313 C314 -0.3(8)
C312 C313 C314 C315 -0.4(8)
C313 C314 C315 C316 1.3(8)
C314 C315 C316 C311 -1.6(7)
C314 C315 C316 N303 179.6(5)
C312 C311 C316 C315 0.9(8)
C310 C311 C316 C315 -178.2(4)
C312 C311 C316 N303 180.0(4)
C310 C311 C316 N303 0.8(5)
C309 N303 C316 C315 177.1(5)
C39 N303 C316 C315 4.5(7)
C309 N303 C316 C311 -1.8(5)
C39 N303 C316 C311 -174.4(4)
N103 C119 C12A O13A -64.2(19)
C12B C119 C12A O13A -122(18)
C309 N303 C39 C32A -88.8(8)
C316 N303 C39 C32A 82.6(7)
N303 C39 C32A O32A 154.6(10)
N103 C119 C12B O13B 61.0(18)
